data_7220746
loop_
_publ_author_name
'Hisaki, Ichiro'
'Kometani, Eriko'
'Tohnai, Norimitsu'
'Miyata, Mikiji'

_publ_section_title
;
 Gelation or crystallization? Subtle balance of structural factors for
 assembly of DBA derivatives with methyl esters
;
_journal_issue 42
_journal_name_full CrystEngComm
_journal_page_first 8079
_journal_paper_doi 10.1039/C5CE00778J
_journal_volume 17
_journal_year 2015
_chemical_absolute_configuration 'CHOOSE rm ad rmad syn or unk'
_chemical_compound_source 'ethyl acetate'
_chemical_formula_moiety 'C30 H16 O4'
_chemical_formula_sum 'C30 H16 O4'
_chemical_formula_weight 440.43
_chemical_name_systematic octadehydrotribenzo[14]annulene
_space_group_crystal_system orthorhombic
_space_group_IT_number 33
_space_group_name_Hall 'P 2c -2n'
_space_group_name_H-M_alt 'P n a 21'
_symmetry_space_group_name_Hall 'P 2c -2n'
_symmetry_space_group_name_H-M 'P n a 21'
_atom_sites_solution_hydrogens geom
_atom_sites_solution_primary direct
_atom_sites_solution_secondary difmap
_audit_update_record
;
2015-04-20 deposited with the CCDC.
2015-06-10 downloaded from the CCDC.
;
_cell_angle_alpha 90.0000
_cell_angle_beta 90.0000
_cell_angle_gamma 90.0000
_cell_formula_units_Z 8
_cell_length_a 21.2337(4)
_cell_length_b 7.94640(14)
_cell_length_c 25.6281(5)
_cell_measurement_reflns_used 37501
_cell_measurement_temperature 153
_cell_measurement_theta_max 68.19
_cell_measurement_theta_min 3.45
_cell_volume 4324.27(14)
_computing_cell_refinement 'RAPID AUTO'
_computing_data_collection 'RAPID AUTO (Rigaku, ????)'
_computing_data_reduction 'RAPID AUTO'
_computing_molecular_graphics 'CrystalStructure 4.1'
_computing_publication_material 'CrystalStructure 4.1 (Rigaku, 2014)'
_computing_structure_refinement 'SHELXL2013 (Sheldrick, 2008)'
_computing_structure_solution 'SHELXD2013 (Sheldrick, 2008)'
_diffrn_ambient_temperature 153
_diffrn_detector_area_resol_mean 10.000
_diffrn_measured_fraction_theta_full 0.999
_diffrn_measured_fraction_theta_max 0.999
_diffrn_measurement_device_type 'Rigaku R-AXIS RAPID'
_diffrn_measurement_method \w
_diffrn_radiation_type 'Cu K\a'
_diffrn_radiation_wavelength 1.54187
_diffrn_reflns_av_R_equivalents 0.0692
_diffrn_reflns_laue_measured_fraction_full 0.999
_diffrn_reflns_laue_measured_fraction_max 0.999
_diffrn_reflns_limit_h_max 25
_diffrn_reflns_limit_h_min -25
_diffrn_reflns_limit_k_max 9
_diffrn_reflns_limit_k_min -9
_diffrn_reflns_limit_l_max 30
_diffrn_reflns_limit_l_min -30
_diffrn_reflns_number 61425
_diffrn_reflns_point_group_measured_fraction_full 0.995
_diffrn_reflns_point_group_measured_fraction_max 0.994
_diffrn_reflns_theta_full 67.687
_diffrn_reflns_theta_max 68.200
_diffrn_reflns_theta_min 3.449
_diffrn_standards_number 0
_exptl_absorpt_coefficient_mu 0.727
_exptl_absorpt_correction_T_max 0.978
_exptl_absorpt_correction_T_min 0.822
_exptl_absorpt_correction_type multi-scan
_exptl_absorpt_process_details 'ABSCOR (Rigaku, 1995)'
_exptl_crystal_colour colorless
_exptl_crystal_density_diffrn 1.353
_exptl_crystal_density_method 'not measured'
_exptl_crystal_description needle
_exptl_crystal_F_000 1816.00
_exptl_crystal_recrystallization_method 'Re-crystallisation from solvent: ethyl acetate'
_exptl_crystal_size_max 0.250
_exptl_crystal_size_mid 0.050
_exptl_crystal_size_min 0.030
_refine_diff_density_max 0.32
_refine_diff_density_min -0.38
_refine_ls_abs_structure_details
;
 Flack x determined using 1575 quotients [(I+)-(I-)]/[(I+)+(I-)]
 (Parsons and Flack (2004), Acta Cryst. A60, s61).
;
_refine_ls_abs_structure_Flack 0.42(12)
_refine_ls_extinction_method none
_refine_ls_goodness_of_fit_ref 1.078
_refine_ls_hydrogen_treatment constr
_refine_ls_number_parameters 617
_refine_ls_number_reflns 7884
_refine_ls_number_restraints 1
_refine_ls_R_factor_all 0.1475
_refine_ls_R_factor_gt 0.0771
_refine_ls_shift/su_max 0.000
_refine_ls_structure_factor_coef Fsqd
_refine_ls_weighting_details 'w = 1/[\s^2^(Fo^2^)+(0.1008P)^2^+5.5027P] where P=(Fo^2^+2Fc^2^)/3'
_refine_ls_weighting_scheme calc
_refine_ls_wR_factor_gt 0.1756
_refine_ls_wR_factor_ref 0.2489
_reflns_number_gt 4243
_reflns_number_total 7884
_reflns_threshold_expression F^2^>2.0\s(F^2^)
_cod_data_source_file c5ce00778j2.cif
_cod_data_source_block T14eq_3
_cod_depositor_comments 'Adding full bibliography for 7220745--7220746.cif.'
_cod_database_code 7220746
_shelxl_res_file
;
TITL T14eq_3
CELL  1.54187 21.23370 7.94640 25.62810 90.00000 90.00000 90.00000
ZERR  4 0.00039 0.00014 0.00047 0.00000 0.00000 0.00000
LATT -1
SYMM .50-X, .50+Y, .50+Z
SYMM .50+X, .50-Y,    +Z
SYMM    -X,    -Y, .50+Z
SFAC C H O
UNIT 240 120 32
L.S. 30
FMAP 2
PLAN -20
WPDB -2
HTAB
BOND $H
CONF
LIST 4
TEMP -120.0
ACTA
SIZE 0.250 0.050 0.030
WGHT    0.100800    5.502700
FVAR       0.52809
O61   3    0.606643    1.562116    0.768007    11.00000    0.06640    0.07306 =
         0.05305   -0.01250   -0.00561   -0.00508
O62   3    0.621010    1.615873    0.682741    11.00000    0.05269    0.06521 =
         0.06245   -0.00599   -0.00689   -0.00479
O63   3    0.109329    0.788227    0.367917    11.00000    0.06216    0.08055 =
         0.06131    0.00172   -0.00554   -0.00542
O64   3    0.041261    0.686134    0.427651    11.00000    0.05114    0.07611 =
         0.06547   -0.00423   -0.00568   -0.01031
O65   3    0.178877    0.420512    0.437224    11.00000    0.07263    0.08020 =
         0.05399   -0.00625   -0.01326   -0.01197
O66   3    0.159317    0.380017    0.522708    11.00000    0.05491    0.06571 =
         0.05678   -0.00579    0.00000   -0.01045
O67   3    0.668867    1.219406    0.840344    11.00000    0.07647    0.07859 =
         0.05460    0.00118    0.00361   -0.01944
O68   3    0.732026    1.335210    0.779694    11.00000    0.05742    0.06690 =
         0.05635   -0.00227   -0.00069   -0.01062
C1    1    0.320220    1.134894    0.646538    11.00000    0.05297    0.06630 =
         0.05329   -0.00487    0.00125   -0.00177
C2    1    0.363497    1.201472    0.667958    11.00000    0.04709    0.06088 =
         0.05793   -0.00257    0.00145   -0.00216
C3    1    0.419755    1.287983    0.682390    11.00000    0.05290    0.05902 =
         0.05266   -0.00243    0.00499    0.00342
C4    1    0.437036    1.315597    0.735011    11.00000    0.05633    0.06282 =
         0.04929   -0.00550    0.00059   -0.00244
AFIX  43
H4    2    0.410738    1.275341    0.762279    11.00000   -1.20000
AFIX   0
C5    1    0.491331    1.399832    0.746895    11.00000    0.05457    0.05557 =
         0.04603   -0.00253   -0.00054   -0.00392
AFIX  43
H5    2    0.503173    1.414963    0.782333    11.00000   -1.20000
AFIX   0
C6    1    0.529420    1.463668    0.707165    11.00000    0.05158    0.05990 =
         0.05063   -0.00457   -0.00677    0.00022
C7    1    0.513653    1.443429    0.655099    11.00000    0.05282    0.05279 =
         0.05848   -0.00334   -0.00696    0.00100
AFIX  43
H7    2    0.539648    1.489225    0.628479    11.00000   -1.20000
AFIX   0
C8    1    0.458170    1.353401    0.642075    11.00000    0.04975    0.05873 =
         0.05212   -0.00339   -0.00406    0.00648
C9    1    0.441573    1.330684    0.588352    11.00000    0.04631    0.05775 =
         0.05745   -0.00017   -0.00514    0.00309
C10   1    0.429523    1.311926    0.542570    11.00000    0.04849    0.05532 =
         0.05896    0.00855    0.00146   -0.00283
C11   1    0.427831    1.306789    0.486719    11.00000    0.05169    0.05389 =
         0.04732    0.00641   -0.00194    0.00235
C12   1    0.476453    1.394493    0.461015    11.00000    0.05071    0.05679 =
         0.06040    0.00063    0.00327   -0.00302
AFIX  43
H12   2    0.506587    1.453987    0.481273    11.00000   -1.20000
AFIX   0
C13   1    0.481722    1.396721    0.406959    11.00000    0.05669    0.06997 =
         0.05393    0.00803    0.00386   -0.00746
AFIX  43
H13   2    0.515537    1.454110    0.390452    11.00000   -1.20000
AFIX   0
C14   1    0.436579    1.313411    0.377663    11.00000    0.06246    0.06940 =
         0.04847    0.01484    0.00561   -0.00195
AFIX  43
H14   2    0.439494    1.313962    0.340674    11.00000   -1.20000
AFIX   0
C15   1    0.387511    1.229769    0.401478    11.00000    0.05946    0.06638 =
         0.04671   -0.00210   -0.00021   -0.01036
AFIX  43
H15   2    0.357194    1.173308    0.380582    11.00000   -1.20000
AFIX   0
C16   1    0.381425    1.226375    0.456428    11.00000    0.04604    0.05611 =
         0.04762   -0.00222    0.00347    0.00008
C17   1    0.328106    1.137462    0.476773    11.00000    0.04385    0.06207 =
         0.05351    0.00037   -0.00075    0.00606
C18   1    0.278795    1.065331    0.483659    11.00000    0.04814    0.05498 =
         0.05574    0.00163    0.00300    0.00153
C19   1    0.221704    0.976996    0.491980    11.00000    0.05037    0.05378 =
         0.05390    0.00483    0.00238   -0.00238
C20   1    0.187299    0.913044    0.450361    11.00000    0.04806    0.06210 =
         0.05710    0.00489    0.00244   -0.00449
AFIX  43
H20   2    0.202352    0.927701    0.415751    11.00000   -1.20000
AFIX   0
C21   1    0.131027    0.827760    0.458869    11.00000    0.05524    0.05991 =
         0.04231   -0.00174   -0.00309    0.00117
C22   1    0.108432    0.802952    0.509739    11.00000    0.05380    0.06225 =
         0.05489   -0.00131    0.00135   -0.00736
AFIX  43
H22   2    0.070068    0.744081    0.515265    11.00000   -1.20000
AFIX   0
C23   1    0.142254    0.864615    0.551997    11.00000    0.04444    0.05803 =
         0.05774   -0.00507    0.00367    0.00125
AFIX  43
H23   2    0.126816    0.849205    0.586459    11.00000   -1.20000
AFIX   0
C24   1    0.199353    0.949840    0.543670    11.00000    0.05243    0.06085 =
         0.04597   -0.00682    0.00255   -0.00012
C25   1    0.235618    1.012569    0.585454    11.00000    0.05186    0.06212 =
         0.05164    0.00138   -0.00274   -0.00840
C26   1    0.273731    1.066459    0.615844    11.00000    0.05464    0.05310 =
         0.05496    0.00336    0.00460   -0.00009
C27   1    0.587941    1.550899    0.723148    11.00000    0.05464    0.06171 =
         0.05672   -0.00449    0.00837   -0.00089
C28   1    0.679723    1.696812    0.697120    11.00000    0.04373    0.06925 =
         0.07316   -0.00689   -0.00909   -0.01227
AFIX 137
H28A  2    0.708415    1.613194    0.712117    11.00000   -1.20000
H28B  2    0.671375    1.785097    0.722909    11.00000   -1.20000
H28C  2    0.699048    1.746832    0.666051    11.00000   -1.20000
AFIX   0
C29   1    0.095128    0.765514    0.413629    11.00000    0.04934    0.05209 =
         0.05930   -0.00833    0.00071   -0.00644
C30   1    0.000578    0.627179    0.386497    11.00000    0.06767    0.07952 =
         0.07473   -0.01597   -0.01677   -0.01962
AFIX 137
H30A  2    0.024798    0.556891    0.362319    11.00000   -1.20000
H30B  2   -0.016907    0.723758    0.367640    11.00000   -1.20000
H30C  2   -0.033815    0.560808    0.401556    11.00000   -1.20000
AFIX   0
C31   1    0.459342    0.858145    0.562897    11.00000    0.05366    0.06394 =
         0.05807   -0.00224    0.00151   -0.00276
C32   1    0.415895    0.791430    0.542167    11.00000    0.04841    0.06415 =
         0.05381   -0.00947   -0.00167    0.00136
C33   1    0.360770    0.703526    0.527153    11.00000    0.05013    0.05845 =
         0.05215   -0.00447   -0.00108   -0.00276
C34   1    0.344788    0.679740    0.474156    11.00000    0.04912    0.06444 =
         0.05690   -0.00188    0.00098   -0.00236
AFIX  43
H34   2    0.371229    0.724025    0.447592    11.00000   -1.20000
AFIX   0
C35   1    0.290929    0.592446    0.460766    11.00000    0.05527    0.06028 =
         0.05297   -0.00778   -0.00781   -0.00175
AFIX  43
H35   2    0.280071    0.578405    0.425071    11.00000   -1.20000
AFIX   0
C36   1    0.252399    0.524776    0.499624    11.00000    0.04701    0.06492 =
         0.05033    0.00026   -0.00201   -0.00240
C37   1    0.268203    0.547214    0.552164    11.00000    0.04851    0.05501 =
         0.04695   -0.00490   -0.00598   -0.00517
AFIX  43
H37   2    0.241688    0.501395    0.578425    11.00000   -1.20000
AFIX   0
C38   1    0.322208    0.635675    0.566705    11.00000    0.05017    0.05701 =
         0.04892   -0.00266   -0.00360   -0.00076
C39   1    0.337953    0.657543    0.620534    11.00000    0.05945    0.06581 =
         0.04257   -0.00331   -0.00939    0.00202
C40   1    0.350311    0.675627    0.665523    11.00000    0.04807    0.05720 =
         0.04933    0.00025    0.00255   -0.00438
C41   1    0.353217    0.681306    0.722339    11.00000    0.04753    0.05098 =
         0.04661   -0.00289    0.00300   -0.00206
C42   1    0.304090    0.595698    0.748462    11.00000    0.04507    0.06430 =
         0.05853    0.00011   -0.00063   -0.00467
AFIX  43
H42   2    0.272805    0.539592    0.728472    11.00000   -1.20000
AFIX   0
C43   1    0.300332    0.591403    0.802391    11.00000    0.06014    0.07405 =
         0.05364    0.00151   -0.00186   -0.00893
AFIX  43
H43   2    0.267052    0.532656    0.819184    11.00000   -1.20000
AFIX   0
C44   1    0.345715    0.673851    0.831456    11.00000    0.06240    0.06332 =
         0.05128    0.00543    0.00323   -0.00696
AFIX  43
H44   2    0.343012    0.674017    0.868457    11.00000   -1.20000
AFIX   0
C45   1    0.394800    0.755717    0.807168    11.00000    0.05374    0.05327 =
         0.04853   -0.00027    0.00114   -0.00300
AFIX  43
H45   2    0.425915    0.810041    0.827802    11.00000   -1.20000
AFIX   0
C46   1    0.399881    0.760646    0.751998    11.00000    0.04739    0.05539 =
         0.04965   -0.00084   -0.00114   -0.00497
C47   1    0.454740    0.846689    0.732387    11.00000    0.04935    0.05558 =
         0.05387   -0.00055   -0.00321    0.00704
C48   1    0.502466    0.920267    0.725331    11.00000    0.04055    0.06733 =
         0.05895   -0.00509   -0.00172    0.00079
C49   1    0.559840    1.010427    0.717017    11.00000    0.05009    0.05183 =
         0.04801   -0.00698   -0.00315   -0.00914
C50   1    0.594712    1.073817    0.758482    11.00000    0.04310    0.06030 =
         0.04965   -0.00337   -0.00418   -0.00391
AFIX  43
H50   2    0.580934    1.053328    0.793172    11.00000   -1.20000
AFIX   0
C51   1    0.649842    1.167441    0.750198    11.00000    0.05035    0.04721 =
         0.05412   -0.00281    0.00089   -0.00213
C52   1    0.671303    1.195148    0.698627    11.00000    0.05636    0.05989 =
         0.05068    0.00057    0.00344   -0.00021
AFIX  43
H52   2    0.708852    1.257299    0.692723    11.00000   -1.20000
AFIX   0
C53   1    0.637486    1.131505    0.656647    11.00000    0.04759    0.06730 =
         0.04651    0.00071   -0.00065   -0.00512
AFIX  43
H53   2    0.652092    1.149639    0.622063    11.00000   -1.20000
AFIX   0
C54   1    0.581935    1.040703    0.665164    11.00000    0.04400    0.05305 =
         0.05154   -0.00454   -0.00539   -0.00049
C55   1    0.544929    0.980567    0.622791    11.00000    0.04739    0.07013 =
         0.05274   -0.00627    0.00337   -0.00052
C56   1    0.506936    0.926968    0.592434    11.00000    0.04868    0.06464 =
         0.04934   -0.00104   -0.00007   -0.00460
C57   1    0.194362    0.435140    0.482628    11.00000    0.05143    0.05463 =
         0.06124   -0.00425   -0.00809   -0.00304
C58   1    0.100652    0.299467    0.507089    11.00000    0.05019    0.07621 =
         0.07367   -0.00811   -0.00919   -0.01551
AFIX 137
H58A  2    0.109957    0.202986    0.484553    11.00000   -1.20000
H58B  2    0.074507    0.380357    0.488012    11.00000   -1.20000
H58C  2    0.078023    0.260863    0.538192    11.00000   -1.20000
AFIX   0
C59   1    0.683254    1.241772    0.795358    11.00000    0.04915    0.06552 =
         0.05049   -0.00029    0.00146   -0.00530
C60   1    0.766068    1.428028    0.819276    11.00000    0.07296    0.08689 =
         0.06278   -0.02335   -0.01512   -0.01635
AFIX 137
H60A  2    0.784797    1.349054    0.844213    11.00000   -1.20000
H60B  2    0.737010    1.503339    0.837642    11.00000   -1.20000
H60C  2    0.799443    1.494526    0.802770    11.00000   -1.20000
AFIX   0
HKLF 4
 
REM  T14eq_3
REM R1 =  0.0771 for    4243 Fo > 4sig(Fo)  and  0.1475 for all    7884 data
REM    617 parameters refined using      1 restraints
 
END  
     
WGHT      0.1317      2.8791 

REM Instructions for potential hydrogen bonds
EQIV $1 -x+1, -y+2, z+1/2
HTAB C60 O63_$1

REM Highest difference peak  0.324,  deepest hole -0.385,  1-sigma level  0.093
Q1    1   0.5019  0.7227  0.7488  11.00000  0.05    0.32
Q2    1   0.2541  0.8220  0.5205  11.00000  0.05    0.31
Q3    1   0.3375  1.4340  0.5712  11.00000  0.05    0.31
Q4    1   0.3774  1.4116  0.4433  11.00000  0.05    0.30
Q5    1   0.1288  0.5393  0.4643  11.00000  0.05    0.30
Q6    1   0.1874  0.7902  0.5904  11.00000  0.05    0.29
Q7    1   0.5216  1.1659  0.6855  11.00000  0.05    0.29
Q8    1   0.5014  1.5856  0.3876  11.00000  0.05    0.29
Q9    1   0.6910  1.8394  0.6162  11.00000  0.05    0.28
Q10   1   0.2304  0.7376  0.5964  11.00000  0.05    0.28
Q11   1   0.4401  1.5617  0.6398  11.00000  0.05    0.28
Q12   1   0.6710  1.0077  0.7039  11.00000  0.05    0.28
Q13   1   0.2727  1.4131  0.6708  11.00000  0.05    0.28
Q14   1  -0.0474  0.7569  0.4090  11.00000  0.05    0.28
Q15   1   0.3101  1.3509  0.6248  11.00000  0.05    0.27
Q16   1   0.4894  0.9122  0.7892  11.00000  0.05    0.27
Q17   1   0.4976  1.2496  0.6103  11.00000  0.05    0.27
Q18   1   0.4122  0.9414  0.8229  11.00000  0.05    0.27
Q19   1   0.6094  1.4457  0.6566  11.00000  0.05    0.27
Q20   1   0.2722  0.0333  0.3819  11.00000  0.05    0.27
;

loop_
_symmetry_equiv_pos_site_id
_space_group_symop_operation_xyz
1 +X,+Y,+Z
2 1/2-X,1/2+Y,1/2+Z
3 1/2+X,1/2-Y,+Z
4 -X,-Y,1/2+Z

loop_
_atom_site_label
_atom_site_type_symbol
_atom_site_fract_x
_atom_site_fract_y
_atom_site_fract_z
_atom_site_U_iso_or_equiv
_atom_site_adp_type
_atom_site_occupancy
_atom_site_site_symmetry_multiplicity
_atom_site_calc_flag
_atom_site_refinement_flags
O61 O 0.6066(3) 1.5621(10) 0.7680(3) 0.064(2) Uani 1 4 d .
O62 O 0.6210(3) 1.6159(10) 0.6827(3) 0.0601(19) Uani 1 4 d .
O63 O 0.1093(4) 0.7882(11) 0.3679(3) 0.068(2) Uani 1 4 d .
O64 O 0.0413(3) 0.6861(10) 0.4276(3) 0.064(2) Uani 1 4 d .
O65 O 0.1789(4) 0.4205(10) 0.4372(3) 0.069(2) Uani 1 4 d .
O66 O 0.1593(3) 0.3800(10) 0.5227(3) 0.0591(19) Uani 1 4 d .
O67 O 0.6689(4) 1.2194(10) 0.8403(3) 0.070(2) Uani 1 4 d .
O68 O 0.7320(3) 1.3352(9) 0.7797(3) 0.0602(19) Uani 1 4 d .
C1 C 0.3202(5) 1.1349(14) 0.6465(4) 0.058(3) Uani 1 4 d .
C2 C 0.3635(5) 1.2015(14) 0.6680(5) 0.055(3) Uani 1 4 d .
C3 C 0.4198(5) 1.2880(14) 0.6824(4) 0.055(3) Uani 1 4 d .
C4 C 0.4370(5) 1.3156(14) 0.7350(4) 0.056(3) Uani 1 4 d .
C5 C 0.4913(5) 1.3998(13) 0.7469(4) 0.052(2) Uani 1 4 d .
C6 C 0.5294(5) 1.4637(14) 0.7072(4) 0.054(3) Uani 1 4 d .
C7 C 0.5137(5) 1.4434(14) 0.6551(5) 0.055(3) Uani 1 4 d .
C8 C 0.4582(4) 1.3534(14) 0.6421(4) 0.054(3) Uani 1 4 d .
C9 C 0.4416(5) 1.3307(14) 0.5884(4) 0.054(3) Uani 1 4 d .
C10 C 0.4295(5) 1.3119(14) 0.5426(4) 0.054(3) Uani 1 4 d .
C11 C 0.4278(5) 1.3068(13) 0.4867(4) 0.051(2) Uani 1 4 d .
C12 C 0.4764(5) 1.3945(13) 0.4610(4) 0.056(3) Uani 1 4 d .
C13 C 0.4817(5) 1.3967(15) 0.4070(4) 0.060(3) Uani 1 4 d .
C14 C 0.4366(5) 1.3134(14) 0.3777(4) 0.060(3) Uani 1 4 d .
C15 C 0.3875(5) 1.2298(14) 0.4015(4) 0.058(3) Uani 1 4 d .
C16 C 0.3814(5) 1.2264(13) 0.4564(4) 0.050(2) Uani 1 4 d .
C17 C 0.3281(5) 1.1375(14) 0.4768(4) 0.053(3) Uani 1 4 d .
C18 C 0.2788(5) 1.0653(14) 0.4837(4) 0.053(3) Uani 1 4 d .
C19 C 0.2217(5) 0.9770(14) 0.4920(4) 0.053(3) Uani 1 4 d .
C20 C 0.1873(5) 0.9130(14) 0.4504(4) 0.056(3) Uani 1 4 d .
C21 C 0.1310(5) 0.8278(14) 0.4589(4) 0.052(2) Uani 1 4 d .
C22 C 0.1084(5) 0.8030(14) 0.5097(4) 0.057(3) Uani 1 4 d .
C23 C 0.1422(4) 0.8646(14) 0.5520(4) 0.053(3) Uani 1 4 d .
C24 C 0.1994(5) 0.9498(15) 0.5437(4) 0.053(3) Uani 1 4 d .
C25 C 0.2356(5) 1.0126(14) 0.5855(4) 0.055(3) Uani 1 4 d .
C26 C 0.2737(5) 1.0665(14) 0.6158(4) 0.054(3) Uani 1 4 d .
C27 C 0.5879(5) 1.5509(14) 0.7231(5) 0.058(3) Uani 1 4 d .
C28 C 0.6797(5) 1.6968(15) 0.6971(5) 0.062(3) Uani 1 4 d .
C29 C 0.0951(5) 0.7655(13) 0.4136(4) 0.054(3) Uani 1 4 d .
C30 C 0.0006(5) 0.6272(16) 0.3865(5) 0.074(3) Uani 1 4 d .
C31 C 0.4593(5) 0.8581(15) 0.5629(4) 0.059(3) Uani 1 4 d .
C32 C 0.4159(5) 0.7914(15) 0.5422(4) 0.055(3) Uani 1 4 d .
C33 C 0.3608(5) 0.7035(15) 0.5272(5) 0.054(3) Uani 1 4 d .
C34 C 0.3448(5) 0.6797(14) 0.4742(4) 0.057(3) Uani 1 4 d .
C35 C 0.2909(5) 0.5925(14) 0.4608(4) 0.056(3) Uani 1 4 d .
C36 C 0.2524(5) 0.5248(14) 0.4996(4) 0.054(3) Uani 1 4 d .
C37 C 0.2682(4) 0.5472(13) 0.5522(4) 0.050(2) Uani 1 4 d .
C38 C 0.3222(4) 0.6357(14) 0.5667(4) 0.052(2) Uani 1 4 d .
C39 C 0.3379(5) 0.6575(14) 0.6205(4) 0.056(3) Uani 1 4 d .
C40 C 0.3503(5) 0.6756(13) 0.6655(4) 0.052(2) Uani 1 4 d .
C41 C 0.3532(5) 0.6813(13) 0.7223(4) 0.048(2) Uani 1 4 d .
C42 C 0.3041(5) 0.5957(14) 0.7485(4) 0.056(3) Uani 1 4 d .
C43 C 0.3003(5) 0.5914(15) 0.8024(4) 0.063(3) Uani 1 4 d .
C44 C 0.3457(5) 0.6738(14) 0.8315(4) 0.059(3) Uani 1 4 d .
C45 C 0.3948(5) 0.7557(13) 0.8072(4) 0.052(3) Uani 1 4 d .
C46 C 0.3999(4) 0.7607(13) 0.7520(4) 0.051(2) Uani 1 4 d .
C47 C 0.4547(5) 0.8467(13) 0.7324(4) 0.053(3) Uani 1 4 d .
C48 C 0.5025(5) 0.9203(15) 0.7253(4) 0.056(3) Uani 1 4 d .
C49 C 0.5598(5) 1.0104(14) 0.7170(4) 0.050(2) Uani 1 4 d .
C50 C 0.5947(4) 1.0738(13) 0.7585(4) 0.051(2) Uani 1 4 d .
C51 C 0.6498(5) 1.1674(13) 0.7502(4) 0.051(2) Uani 1 4 d .
C52 C 0.6713(5) 1.1951(14) 0.6986(4) 0.056(3) Uani 1 4 d .
C53 C 0.6375(4) 1.1315(14) 0.6566(4) 0.054(3) Uani 1 4 d .
C54 C 0.5819(4) 1.0407(13) 0.6652(4) 0.050(2) Uani 1 4 d .
C55 C 0.5449(5) 0.9806(15) 0.6228(4) 0.057(3) Uani 1 4 d .
C56 C 0.5069(5) 0.9270(14) 0.5924(4) 0.054(3) Uani 1 4 d .
C57 C 0.1944(5) 0.4351(14) 0.4826(5) 0.056(3) Uani 1 4 d .
C58 C 0.1007(5) 0.2995(16) 0.5071(5) 0.067(3) Uani 1 4 d .
C59 C 0.6833(5) 1.2418(15) 0.7954(4) 0.055(3) Uani 1 4 d .
C60 C 0.7661(6) 1.4280(16) 0.8193(5) 0.074(3) Uani 1 4 d .
H4 H 0.41074 1.27534 0.76228 0.0674 Uiso 1 4 calc R
H5 H 0.50317 1.41496 0.78233 0.0625 Uiso 1 4 calc R
H7 H 0.53965 1.48922 0.62848 0.0656 Uiso 1 4 calc R
H12 H 0.50659 1.45399 0.48127 0.0672 Uiso 1 4 calc R
H13 H 0.51554 1.45411 0.39045 0.0722 Uiso 1 4 calc R
H14 H 0.43949 1.31396 0.34067 0.0721 Uiso 1 4 calc R
H15 H 0.35719 1.17331 0.38058 0.0690 Uiso 1 4 calc R
H20 H 0.20235 0.9277 0.41575 0.0669 Uiso 1 4 calc R
H22 H 0.07007 0.74408 0.51526 0.0684 Uiso 1 4 calc R
H23 H 0.12682 0.84921 0.58646 0.0641 Uiso 1 4 calc R
H28A H 0.70841 1.61319 0.71212 0.0745 Uiso 1 4 calc R
H28B H 0.67138 1.7851 0.72291 0.0745 Uiso 1 4 calc R
H28C H 0.69905 1.74683 0.66605 0.0745 Uiso 1 4 calc R
H30A H 0.0248 0.55689 0.36232 0.0888 Uiso 1 4 calc R
H30B H -0.01691 0.72376 0.36764 0.0888 Uiso 1 4 calc R
H30C H -0.03381 0.56081 0.40156 0.0888 Uiso 1 4 calc R
H34 H 0.37123 0.72402 0.44759 0.0682 Uiso 1 4 calc R
H35 H 0.28007 0.5784 0.42507 0.0674 Uiso 1 4 calc R
H37 H 0.24169 0.50139 0.57842 0.0602 Uiso 1 4 calc R
H42 H 0.27281 0.53959 0.72847 0.0672 Uiso 1 4 calc R
H43 H 0.26705 0.53266 0.81918 0.0751 Uiso 1 4 calc R
H44 H 0.34301 0.67402 0.86846 0.0708 Uiso 1 4 calc R
H45 H 0.42592 0.81004 0.8278 0.0622 Uiso 1 4 calc R
H50 H 0.58093 1.05333 0.79317 0.0612 Uiso 1 4 calc R
H52 H 0.70885 1.2573 0.69272 0.0668 Uiso 1 4 calc R
H53 H 0.65209 1.14964 0.62206 0.0646 Uiso 1 4 calc R
H58A H 0.10996 0.20299 0.48455 0.0800 Uiso 1 4 calc R
H58B H 0.07451 0.38036 0.48801 0.0800 Uiso 1 4 calc R
H58C H 0.07802 0.26086 0.53819 0.0800 Uiso 1 4 calc R
H60A H 0.7848 1.34905 0.84421 0.0890 Uiso 1 4 calc R
H60B H 0.73701 1.50334 0.83764 0.0890 Uiso 1 4 calc R
H60C H 0.79944 1.49453 0.80277 0.0890 Uiso 1 4 calc R

loop_
_atom_site_aniso_label
_atom_site_aniso_U_11
_atom_site_aniso_U_22
_atom_site_aniso_U_33
_atom_site_aniso_U_12
_atom_site_aniso_U_13
_atom_site_aniso_U_23
O61 0.066(5) 0.073(5) 0.053(4) -0.005(4) -0.006(4) -0.013(4)
O62 0.053(4) 0.065(5) 0.062(5) -0.005(4) -0.007(4) -0.006(4)
O63 0.062(5) 0.081(6) 0.061(5) -0.005(4) -0.006(4) 0.002(4)
O64 0.051(4) 0.076(5) 0.065(5) -0.010(4) -0.006(4) -0.004(4)
O65 0.073(5) 0.080(6) 0.054(5) -0.012(4) -0.013(4) -0.006(4)
O66 0.055(4) 0.066(5) 0.057(4) -0.010(4) 0.000(4) -0.006(4)
O67 0.076(5) 0.079(6) 0.055(5) -0.019(4) 0.004(4) 0.001(4)
O68 0.057(4) 0.067(5) 0.056(4) -0.011(4) -0.001(3) -0.002(4)
C1 0.053(6) 0.066(7) 0.053(6) -0.002(6) 0.001(5) -0.005(5)
C2 0.047(6) 0.061(7) 0.058(7) -0.002(5) 0.001(5) -0.003(5)
C3 0.053(6) 0.059(7) 0.053(6) 0.003(5) 0.005(5) -0.002(5)
C4 0.056(6) 0.063(7) 0.049(6) -0.002(5) 0.001(5) -0.005(5)
C5 0.055(6) 0.056(6) 0.046(6) -0.004(5) -0.001(5) -0.003(5)
C6 0.052(6) 0.060(7) 0.051(6) 0.000(5) -0.007(5) -0.005(5)
C7 0.053(6) 0.053(7) 0.058(7) 0.001(5) -0.007(5) -0.003(5)
C8 0.050(6) 0.059(7) 0.052(6) 0.006(5) -0.004(5) -0.003(5)
C9 0.046(6) 0.058(7) 0.057(7) 0.003(5) -0.005(5) -0.000(5)
C10 0.048(6) 0.055(7) 0.059(7) -0.003(5) 0.001(5) 0.009(5)
C11 0.052(6) 0.054(6) 0.047(6) 0.002(5) -0.002(5) 0.006(5)
C12 0.051(6) 0.057(7) 0.060(6) -0.003(5) 0.003(5) 0.001(6)
C13 0.057(6) 0.070(8) 0.054(7) -0.007(6) 0.004(5) 0.008(5)
C14 0.062(6) 0.069(8) 0.048(6) -0.002(6) 0.006(5) 0.015(5)
C15 0.059(7) 0.066(7) 0.047(6) -0.010(6) -0.000(5) -0.002(5)
C16 0.046(5) 0.056(6) 0.048(6) 0.000(5) 0.003(5) -0.002(5)
C17 0.044(6) 0.062(7) 0.054(6) 0.006(5) -0.001(5) 0.000(5)
C18 0.048(6) 0.055(6) 0.056(6) 0.002(5) 0.003(5) 0.002(5)
C19 0.050(6) 0.054(6) 0.054(6) -0.002(5) 0.002(5) 0.005(5)
C20 0.048(6) 0.062(7) 0.057(7) -0.004(5) 0.002(5) 0.005(5)
C21 0.055(6) 0.060(7) 0.042(6) 0.001(5) -0.003(5) -0.002(5)
C22 0.054(6) 0.062(7) 0.055(7) -0.007(5) 0.001(5) -0.001(5)
C23 0.044(5) 0.058(7) 0.058(7) 0.001(5) 0.004(5) -0.005(5)
C24 0.052(6) 0.061(7) 0.046(6) -0.000(5) 0.003(5) -0.007(5)
C25 0.052(6) 0.062(7) 0.052(6) -0.008(5) -0.003(5) 0.001(5)
C26 0.055(6) 0.053(6) 0.055(6) -0.000(5) 0.005(5) 0.003(5)
C27 0.055(6) 0.062(7) 0.057(7) -0.001(5) 0.008(6) -0.004(5)
C28 0.044(6) 0.069(8) 0.073(7) -0.012(5) -0.009(5) -0.007(6)
C29 0.049(6) 0.052(6) 0.059(7) -0.006(5) 0.001(5) -0.008(5)
C30 0.068(7) 0.080(8) 0.075(8) -0.020(6) -0.017(6) -0.016(7)
C31 0.054(6) 0.064(7) 0.058(7) -0.003(6) 0.002(5) -0.002(5)
C32 0.048(6) 0.064(7) 0.054(6) 0.001(5) -0.002(5) -0.009(5)
C33 0.050(6) 0.058(7) 0.052(7) -0.003(5) -0.001(5) -0.004(5)
C34 0.049(6) 0.064(7) 0.057(7) -0.002(5) 0.001(5) -0.002(5)
C35 0.055(6) 0.060(7) 0.053(6) -0.002(5) -0.008(5) -0.008(5)
C36 0.047(5) 0.065(7) 0.050(6) -0.002(5) -0.002(5) 0.000(5)
C37 0.049(5) 0.055(6) 0.047(6) -0.005(5) -0.006(5) -0.005(5)
C38 0.050(6) 0.057(7) 0.049(6) -0.001(5) -0.004(5) -0.003(5)
C39 0.059(6) 0.066(7) 0.043(6) 0.002(5) -0.009(5) -0.003(5)
C40 0.048(5) 0.057(6) 0.049(6) -0.004(5) 0.003(5) 0.000(5)
C41 0.048(6) 0.051(6) 0.047(6) -0.002(5) 0.003(5) -0.003(5)
C42 0.045(5) 0.064(7) 0.059(6) -0.005(5) -0.001(5) 0.000(5)
C43 0.060(7) 0.074(8) 0.054(7) -0.009(6) -0.002(5) 0.002(6)
C44 0.062(7) 0.063(7) 0.051(7) -0.007(5) 0.003(5) 0.005(5)
C45 0.054(6) 0.053(6) 0.049(6) -0.003(5) 0.001(4) -0.000(5)
C46 0.047(6) 0.055(6) 0.050(6) -0.005(5) -0.001(5) -0.001(5)
C47 0.049(6) 0.056(6) 0.054(6) 0.007(5) -0.003(5) -0.001(5)
C48 0.041(6) 0.067(7) 0.059(7) 0.001(5) -0.002(5) -0.005(5)
C49 0.050(6) 0.052(6) 0.048(6) -0.009(5) -0.003(5) -0.007(5)
C50 0.043(5) 0.060(7) 0.050(6) -0.004(5) -0.004(4) -0.003(5)
C51 0.050(6) 0.047(6) 0.054(6) -0.002(4) 0.001(5) -0.003(5)
C52 0.056(6) 0.060(7) 0.051(6) -0.000(5) 0.003(5) 0.001(5)
C53 0.048(5) 0.067(7) 0.047(6) -0.005(5) -0.001(5) 0.001(5)
C54 0.044(5) 0.053(6) 0.052(6) -0.000(5) -0.005(5) -0.005(5)
C55 0.047(6) 0.070(8) 0.053(6) -0.001(5) 0.003(5) -0.006(6)
C56 0.049(6) 0.065(7) 0.049(6) -0.005(5) -0.000(5) -0.001(5)
C57 0.051(6) 0.055(7) 0.061(7) -0.003(5) -0.008(6) -0.004(5)
C58 0.050(6) 0.076(8) 0.074(8) -0.016(6) -0.009(6) -0.008(6)
C59 0.049(6) 0.066(7) 0.050(6) -0.005(5) 0.001(5) -0.000(6)
C60 0.073(7) 0.087(9) 0.063(7) -0.016(7) -0.015(6) -0.023(6)

loop_
_atom_type_symbol
_atom_type_description
_atom_type_scat_dispersion_real
_atom_type_scat_dispersion_imag
_atom_type_scat_source
C C 0.0181 0.0091
;
International Tables for Crystallography
(Vol. C, Tables 4.2.6.8 and 6.1.1.4)
;
H H 0.0000 0.0000
;
International Tables for Crystallography
(Vol. C, Table 6.1.1.4)
;
O O 0.0492 0.0322
;
International Tables for Crystallography
(Vol. C, Tables 4.2.6.8 and 6.1.1.4)
;

loop_
_geom_angle_atom_site_label_1
_geom_angle_atom_site_label_2
_geom_angle_atom_site_label_3
_geom_angle
_geom_angle_publ_flag
C27 O62 C28 114.9(8) yes
C29 O64 C30 117.6(9) yes
C57 O66 C58 114.0(8) yes
C59 O68 C60 117.4(8) yes
C2 C1 C26 172.4(12) yes
C1 C2 C3 167.7(12) yes
C2 C3 C4 122.6(10) yes
C2 C3 C8 118.0(10) yes
C4 C3 C8 119.3(9) yes
C3 C4 C5 120.5(10) yes
C4 C5 C6 120.3(10) yes
C5 C6 C7 121.4(10) yes
C5 C6 C27 117.0(9) yes
C7 C6 C27 121.6(10) yes
C6 C7 C8 119.1(10) yes
C3 C8 C7 119.5(10) yes
C3 C8 C9 120.9(9) yes
C7 C8 C9 119.6(9) yes
C8 C9 C10 178.0(11) yes
C9 C10 C11 167.9(11) yes
C10 C11 C12 115.8(9) yes
C10 C11 C16 125.6(9) yes
C12 C11 C16 118.7(9) yes
C11 C12 C13 122.1(10) yes
C12 C13 C14 118.6(10) yes
C13 C14 C15 120.9(10) yes
C14 C15 C16 121.3(10) yes
C11 C16 C15 118.4(9) yes
C11 C16 C17 125.2(10) yes
C15 C16 C17 116.4(9) yes
C16 C17 C18 166.7(11) yes
C17 C18 C19 178.6(12) yes
C18 C19 C20 121.0(10) yes
C18 C19 C24 120.0(10) yes
C20 C19 C24 118.9(9) yes
C19 C20 C21 120.6(10) yes
C20 C21 C22 120.5(10) yes
C20 C21 C29 119.0(9) yes
C22 C21 C29 120.5(9) yes
C21 C22 C23 119.9(10) yes
C22 C23 C24 119.9(10) yes
C19 C24 C23 120.1(10) yes
C19 C24 C25 118.1(9) yes
C23 C24 C25 121.8(10) yes
C24 C25 C26 170.3(11) yes
C1 C26 C25 174.5(12) yes
O61 C27 O62 121.6(10) yes
O61 C27 C6 124.6(10) yes
O62 C27 C6 113.7(9) yes
O63 C29 O64 122.1(10) yes
O63 C29 C21 125.2(10) yes
O64 C29 C21 112.6(9) yes
C32 C31 C56 173.1(12) yes
C31 C32 C33 169.2(12) yes
C32 C33 C34 121.7(10) yes
C32 C33 C38 118.2(10) yes
C34 C33 C38 120.0(10) yes
C33 C34 C35 120.3(10) yes
C34 C35 C36 120.1(10) yes
C35 C36 C37 119.8(9) yes
C35 C36 C57 117.4(9) yes
C37 C36 C57 122.8(9) yes
C36 C37 C38 121.2(9) yes
C33 C38 C37 118.5(10) yes
C33 C38 C39 120.7(9) yes
C37 C38 C39 120.7(9) yes
C38 C39 C40 179.2(11) yes
C39 C40 C41 168.4(11) yes
C40 C41 C42 115.3(9) yes
C40 C41 C46 125.9(9) yes
C42 C41 C46 118.8(9) yes
C41 C42 C43 121.8(10) yes
C42 C43 C44 119.1(10) yes
C43 C44 C45 120.5(10) yes
C44 C45 C46 121.4(9) yes
C41 C46 C45 118.4(9) yes
C41 C46 C47 126.6(9) yes
C45 C46 C47 115.0(9) yes
C46 C47 C48 168.4(11) yes
C47 C48 C49 179.5(12) yes
C48 C49 C50 121.5(9) yes
C48 C49 C54 120.2(9) yes
C50 C49 C54 118.4(9) yes
C49 C50 C51 121.4(9) yes
C50 C51 C52 119.5(9) yes
C50 C51 C59 119.5(9) yes
C52 C51 C59 120.9(9) yes
C51 C52 C53 120.0(9) yes
C52 C53 C54 120.2(9) yes
C49 C54 C53 120.5(9) yes
C49 C54 C55 118.1(9) yes
C53 C54 C55 121.3(9) yes
C54 C55 C56 170.4(11) yes
C31 C56 C55 172.9(12) yes
O65 C57 O66 123.5(10) yes
O65 C57 C36 123.4(10) yes
O66 C57 C36 113.0(10) yes
O67 C59 O68 124.4(10) yes
O67 C59 C51 124.6(10) yes
O68 C59 C51 111.0(9) yes
C3 C4 H4 119.763 no
C5 C4 H4 119.765 no
C4 C5 H5 119.878 no
C6 C5 H5 119.867 no
C6 C7 H7 120.453 no
C8 C7 H7 120.453 no
C11 C12 H12 118.952 no
C13 C12 H12 118.953 no
C12 C13 H13 120.719 no
C14 C13 H13 120.711 no
C13 C14 H14 119.569 no
C15 C14 H14 119.558 no
C14 C15 H15 119.356 no
C16 C15 H15 119.362 no
C19 C20 H20 119.683 no
C21 C20 H20 119.680 no
C21 C22 H22 120.055 no
C23 C22 H22 120.067 no
C22 C23 H23 120.079 no
C24 C23 H23 120.068 no
O62 C28 H28A 109.468 no
O62 C28 H28B 109.483 no
O62 C28 H28C 109.474 no
H28A C28 H28B 109.461 no
H28A C28 H28C 109.473 no
H28B C28 H28C 109.468 no
O64 C30 H30A 109.473 no
O64 C30 H30B 109.476 no
O64 C30 H30C 109.468 no
H30A C30 H30B 109.469 no
H30A C30 H30C 109.471 no
H30B C30 H30C 109.470 no
C33 C34 H34 119.839 no
C35 C34 H34 119.823 no
C34 C35 H35 119.956 no
C36 C35 H35 119.945 no
C36 C37 H37 119.401 no
C38 C37 H37 119.392 no
C41 C42 H42 119.102 no
C43 C42 H42 119.101 no
C42 C43 H43 120.470 no
C44 C43 H43 120.472 no
C43 C44 H44 119.742 no
C45 C44 H44 119.757 no
C44 C45 H45 119.302 no
C46 C45 H45 119.293 no
C49 C50 H50 119.297 no
C51 C50 H50 119.298 no
C51 C52 H52 119.999 no
C53 C52 H52 119.976 no
C52 C53 H53 119.929 no
C54 C53 H53 119.898 no
O66 C58 H58A 109.463 no
O66 C58 H58B 109.469 no
O66 C58 H58C 109.476 no
H58A C58 H58B 109.466 no
H58A C58 H58C 109.474 no
H58B C58 H58C 109.479 no
O68 C60 H60A 109.467 no
O68 C60 H60B 109.468 no
O68 C60 H60C 109.458 no
H60A C60 H60B 109.489 no
H60A C60 H60C 109.476 no
H60B C60 H60C 109.469 no

loop_
_geom_bond_atom_site_label_1
_geom_bond_atom_site_label_2
_geom_bond_distance
_geom_bond_publ_flag
O61 C27 1.220(14) yes
O62 C27 1.354(13) yes
O62 C28 1.450(12) yes
O63 C29 1.223(14) yes
O64 C29 1.355(13) yes
O64 C30 1.441(14) yes
O65 C57 1.215(14) yes
O66 C57 1.342(14) yes
O66 C58 1.457(13) yes
O67 C59 1.206(13) yes
O68 C59 1.336(13) yes
O68 C60 1.448(14) yes
C1 C2 1.194(15) yes
C1 C26 1.374(15) yes
C2 C3 1.427(15) yes
C3 C4 1.415(15) yes
C3 C8 1.415(15) yes
C4 C5 1.367(15) yes
C5 C6 1.396(15) yes
C6 C7 1.385(16) yes
C6 C27 1.481(15) yes
C7 C8 1.418(14) yes
C8 C9 1.433(15) yes
C9 C10 1.210(16) yes
C10 C11 1.432(15) yes
C11 C12 1.409(15) yes
C11 C16 1.408(14) yes
C12 C13 1.390(16) yes
C13 C14 1.386(16) yes
C14 C15 1.378(15) yes
C15 C16 1.414(15) yes
C16 C17 1.433(14) yes
C17 C18 1.207(14) yes
C18 C19 1.417(15) yes
C19 C20 1.389(15) yes
C19 C24 1.424(15) yes
C20 C21 1.391(15) yes
C21 C22 1.403(15) yes
C21 C29 1.473(15) yes
C22 C23 1.389(15) yes
C23 C24 1.405(14) yes
C24 C25 1.410(15) yes
C25 C26 1.202(15) yes
C31 C32 1.189(15) yes
C31 C56 1.376(15) yes
C32 C33 1.416(15) yes
C33 C34 1.412(16) yes
C33 C38 1.410(15) yes
C34 C35 1.381(15) yes
C35 C36 1.396(15) yes
C36 C37 1.399(14) yes
C36 C57 1.489(15) yes
C37 C38 1.396(14) yes
C38 C39 1.430(14) yes
C39 C40 1.191(14) yes
C40 C41 1.458(14) yes
C41 C42 1.414(14) yes
C41 C46 1.399(14) yes
C42 C43 1.385(16) yes
C43 C44 1.383(16) yes
C44 C45 1.377(15) yes
C45 C46 1.419(14) yes
C46 C47 1.441(14) yes
C47 C48 1.184(15) yes
C48 C49 1.429(15) yes
C49 C50 1.390(14) yes
C49 C54 1.430(13) yes
C50 C51 1.403(14) yes
C51 C52 1.415(15) yes
C51 C59 1.480(15) yes
C52 C53 1.389(15) yes
C53 C54 1.400(14) yes
C54 C55 1.423(14) yes
C55 C56 1.199(15) yes
C4 H4 0.950 no
C5 H5 0.950 no
C7 H7 0.950 no
C12 H12 0.950 no
C13 H13 0.950 no
C14 H14 0.950 no
C15 H15 0.950 no
C20 H20 0.950 no
C22 H22 0.950 no
C23 H23 0.950 no
C28 H28A 0.980 no
C28 H28B 0.980 no
C28 H28C 0.980 no
C30 H30A 0.980 no
C30 H30B 0.980 no
C30 H30C 0.980 no
C34 H34 0.950 no
C35 H35 0.950 no
C37 H37 0.950 no
C42 H42 0.950 no
C43 H43 0.950 no
C44 H44 0.950 no
C45 H45 0.950 no
C50 H50 0.950 no
C52 H52 0.950 no
C53 H53 0.950 no
C58 H58A 0.980 no
C58 H58B 0.980 no
C58 H58C 0.980 no
C60 H60A 0.980 no
C60 H60B 0.980 no
C60 H60C 0.980 no

loop_
_geom_contact_atom_site_label_1
_geom_contact_atom_site_label_2
_geom_contact_distance
_geom_contact_publ_flag
_geom_contact_site_symmetry_2
O61 C5 2.820(13) no .
O61 C28 2.618(13) no .
O62 C7 2.752(13) no .
O63 C20 2.862(13) no .
O63 C30 2.683(14) no .
O64 C22 2.706(13) no .
O65 C35 2.809(13) no .
O65 C58 2.625(14) no .
O66 C37 2.771(12) no .
O67 C50 2.867(12) no .
O67 C60 2.702(15) no .
O68 C52 2.686(13) no .
C1 C8 3.407(15) no .
C1 C9 3.359(15) no .
C2 C9 2.822(16) no .
C3 C6 2.788(15) no .
C3 C10 3.594(15) no .
C4 C7 2.806(15) no .
C5 C8 2.802(15) no .
C7 C10 3.550(16) no .
C9 C12 3.385(16) no .
C10 C17 3.066(15) no .
C11 C14 2.802(15) no .
C12 C15 2.758(15) no .
C13 C16 2.824(15) no .
C15 C18 3.387(15) no .
C17 C20 3.547(14) no .
C17 C24 3.555(15) no .
C17 C25 3.550(15) no .
C18 C25 2.797(15) no .
C18 C26 3.389(15) no .
C19 C22 2.812(15) no .
C19 C26 3.435(15) no .
C20 C23 2.801(16) no .
C21 C24 2.787(15) no .
C31 C38 3.408(15) no .
C31 C39 3.371(15) no .
C32 C39 2.811(15) no .
C32 C40 3.575(15) no .
C33 C36 2.795(15) no .
C33 C40 3.560(15) no .
C34 C37 2.784(15) no .
C35 C38 2.816(15) no .
C37 C40 3.539(14) no .
C39 C42 3.392(15) no .
C40 C47 3.115(14) no .
C41 C44 2.802(15) no .
C42 C45 2.755(15) no .
C43 C46 2.819(15) no .
C45 C48 3.367(15) no .
C47 C50 3.541(14) no .
C47 C54 3.555(14) no .
C47 C55 3.562(14) no .
C48 C55 2.819(15) no .
C48 C56 3.408(15) no .
C49 C52 2.825(15) no .
C49 C56 3.449(14) no .
C50 C53 2.801(14) no .
C51 C54 2.801(14) no .
O61 O67 3.549(11) no .
O61 O68 3.230(10) no .
O61 C14 3.117(13) no 4_685
O61 C51 3.299(13) no .
O61 C59 3.101(14) no .
O62 C23 3.384(13) no 3_575
O62 C49 3.506(13) no 1_565
O62 C52 3.533(13) no .
O62 C54 3.505(13) no 1_565
O63 C4 3.552(13) no 2_544
O63 C43 3.508(14) no 2_554
O63 C44 3.343(14) no 2_554
O63 C60 3.392(14) no 4_674
O64 C13 3.587(14) no 3_475
O65 C21 3.437(13) no .
O65 C29 3.323(13) no .
O65 C44 3.385(13) no 2_544
O65 C60 3.457(14) no 4_674
O66 C19 3.554(13) no 1_545
O66 C22 3.546(14) no .
O66 C24 3.563(14) no 1_545
O66 C53 3.465(13) no 3_465
O67 O61 3.549(11) no .
O67 C34 3.534(13) no 4_675
O67 C35 3.534(13) no 4_675
O68 O61 3.230(10) no .
C3 C40 3.442(15) no 1_565
C3 C41 3.580(15) no 1_565
C3 C48 3.582(16) no .
C4 O63 3.552(13) no 2_555
C4 C41 3.423(15) no 1_565
C4 C48 3.444(16) no .
C4 C49 3.591(15) no .
C5 C46 3.465(14) no 1_565
C5 C49 3.504(15) no .
C5 C50 3.409(14) no .
C6 C47 3.492(15) no 1_565
C7 C54 3.523(15) no .
C8 C39 3.558(15) no 1_565
C8 C40 3.488(15) no 1_565
C8 C55 3.524(16) no .
C9 C38 3.550(14) no 1_565
C9 C39 3.502(15) no 1_565
C9 C56 3.497(15) no .
C10 C33 3.460(16) no 1_565
C10 C38 3.492(15) no 1_565
C11 C34 3.463(15) no 1_565
C12 C58 3.275(15) no 3_565
C13 O64 3.587(14) no 3_575
C14 O61 3.117(13) no 4_684
C16 C35 3.488(15) no 1_565
C17 C36 3.521(15) no 1_565
C18 C33 3.541(16) no .
C18 C34 3.378(16) no .
C18 C57 3.443(15) no 1_565
C19 O66 3.554(13) no 1_565
C19 C34 3.552(15) no .
C19 C35 3.484(15) no .
C20 C35 3.377(15) no .
C21 O65 3.437(13) no .
C21 C57 3.452(15) no .
C22 O66 3.546(14) no .
C22 C56 3.532(15) no 3_465
C22 C57 3.515(16) no .
C23 O62 3.384(13) no 3_475
C24 O66 3.563(14) no 1_565
C24 C37 3.524(15) no .
C25 C28 3.517(16) no 3_475
C25 C38 3.547(15) no .
C26 C28 3.564(15) no 3_475
C26 C39 3.526(16) no .
C26 C52 3.581(15) no 3_475
C27 C48 3.451(16) no 1_565
C27 C51 3.390(15) no .
C27 C52 3.394(15) no .
C28 C25 3.517(16) no 3_575
C28 C26 3.564(15) no 3_575
C28 C42 3.380(15) no 3_575
C28 C49 3.599(15) no 1_565
C28 C54 3.528(15) no 1_565
C29 O65 3.323(13) no .
C33 C10 3.460(16) no 1_545
C33 C18 3.541(16) no .
C34 O67 3.534(13) no 4_674
C34 C11 3.463(15) no 1_545
C34 C18 3.378(16) no .
C34 C19 3.552(15) no .
C35 O67 3.534(13) no 4_674
C35 C16 3.488(15) no 1_545
C35 C19 3.484(15) no .
C35 C20 3.377(15) no .
C36 C17 3.521(15) no 1_545
C37 C24 3.524(15) no .
C38 C9 3.550(14) no 1_545
C38 C10 3.492(15) no 1_545
C38 C25 3.547(15) no .
C39 C8 3.558(15) no 1_545
C39 C9 3.502(15) no 1_545
C39 C26 3.526(16) no .
C40 C3 3.442(15) no 1_545
C40 C8 3.488(15) no 1_545
C41 C3 3.580(15) no 1_545
C41 C4 3.423(15) no 1_545
C42 C28 3.380(15) no 3_475
C43 O63 3.508(14) no 2_545
C44 O63 3.343(14) no 2_545
C44 O65 3.385(13) no 2_555
C46 C5 3.465(14) no 1_545
C47 C6 3.492(15) no 1_545
C48 C3 3.582(16) no .
C48 C4 3.444(16) no .
C48 C27 3.451(16) no 1_545
C49 O62 3.506(13) no 1_545
C49 C4 3.591(15) no .
C49 C5 3.504(15) no .
C49 C28 3.599(15) no 1_545
C50 C5 3.409(14) no .
C51 O61 3.299(13) no .
C51 C27 3.390(15) no .
C52 O62 3.533(13) no .
C52 C26 3.581(15) no 3_575
C52 C27 3.394(15) no .
C53 O66 3.465(13) no 3_565
C54 O62 3.505(13) no 1_545
C54 C7 3.523(15) no .
C54 C28 3.528(15) no 1_545
C55 C8 3.524(16) no .
C56 C9 3.497(15) no .
C56 C22 3.532(15) no 3_565
C57 C18 3.443(15) no 1_545
C57 C21 3.452(15) no .
C57 C22 3.515(16) no .
C58 C12 3.275(15) no 3_465
C59 O61 3.101(14) no .
C60 O63 3.392(14) no 4_675
C60 O65 3.457(14) no 4_675
O61 H5 2.5158 no .
O61 H28A 2.6241 no .
O61 H28B 2.5229 no .
O61 H28C 3.5823 no .
O62 H7 2.4354 no .
O63 H20 2.5753 no .
O63 H30A 2.5733 no .
O63 H30B 2.7291 no .
O64 H22 2.3722 no .
O65 H35 2.5075 no .
O65 H58A 2.5692 no .
O65 H58B 2.5899 no .
O65 H58C 3.5906 no .
O66 H37 2.4551 no .
O67 H50 2.5865 no .
O67 H60A 2.6703 no .
O67 H60B 2.6812 no .
O68 H52 2.3650 no .
C2 H4 2.6821 no .
C3 H5 3.2735 no .
C3 H7 3.3087 no .
C5 H7 3.2814 no .
C6 H4 3.2534 no .
C7 H5 3.2761 no .
C8 H4 3.3000 no .
C9 H7 2.6424 no .
C9 H12 3.2245 no .
C10 H7 3.5072 no .
C10 H12 2.5339 no .
C11 H13 3.3055 no .
C11 H15 3.2824 no .
C12 H14 3.2461 no .
C13 H15 3.2559 no .
C14 H12 3.2417 no .
C15 H13 3.2632 no .
C16 H12 3.2773 no .
C16 H14 3.2873 no .
C17 H15 2.5572 no .
C17 H20 3.5149 no .
C18 H15 3.2382 no .
C18 H20 2.6192 no .
C19 H23 3.3095 no .
C20 H22 3.2811 no .
C21 H23 3.2755 no .
C22 H20 3.2806 no .
C24 H20 3.2837 no .
C24 H22 3.2770 no .
C25 H23 2.6501 no .
C27 H5 2.5898 no .
C27 H7 2.6792 no .
C27 H28A 2.6208 no .
C27 H28B 2.5696 no .
C27 H28C 3.1830 no .
C29 H20 2.6167 no .
C29 H22 2.6638 no .
C29 H30A 2.5899 no .
C29 H30B 2.6756 no .
C29 H30C 3.1996 no .
C32 H34 2.6574 no .
C33 H35 3.2816 no .
C33 H37 3.2711 no .
C35 H37 3.2723 no .
C36 H34 3.2636 no .
C37 H35 3.2762 no .
C38 H34 3.3007 no .
C39 H37 2.6234 no .
C39 H42 3.2317 no .
C40 H37 3.4956 no .
C40 H42 2.5455 no .
C41 H43 3.3019 no .
C41 H45 3.2763 no .
C42 H44 3.2447 no .
C43 H45 3.2487 no .
C44 H42 3.2406 no .
C45 H43 3.2550 no .
C46 H42 3.2756 no .
C46 H44 3.2924 no .
C47 H45 2.5374 no .
C47 H50 3.5075 no .
C48 H45 3.2103 no .
C48 H50 2.6299 no .
C49 H53 3.3141 no .
C50 H52 3.2924 no .
C51 H53 3.2874 no .
C52 H50 3.2898 no .
C54 H50 3.2823 no .
C54 H52 3.2748 no .
C55 H53 2.6425 no .
C57 H35 2.6047 no .
C57 H37 2.7044 no .
C57 H58A 2.5724 no .
C57 H58B 2.5855 no .
C57 H58C 3.1698 no .
C59 H50 2.6393 no .
C59 H52 2.6889 no .
C59 H60A 2.6351 no .
C59 H60B 2.6072 no .
C59 H60C 3.1870 no .
H4 H5 2.3123 no .
H12 H13 2.3353 no .
H13 H14 2.3400 no .
H14 H15 2.3128 no .
H22 H23 2.3408 no .
H34 H35 2.3279 no .
H42 H43 2.3286 no .
H43 H44 2.3363 no .
H44 H45 2.3137 no .
H52 H53 2.3375 no .
O61 H14 2.3231 no 4_685
O61 H60B 3.3265 no .
O62 H23 2.4861 no 3_575
O62 H52 3.4151 no .
O63 H4 2.7426 no 2_544
O63 H5 3.3959 no 2_544
O63 H13 2.9140 no 3_475
O63 H43 3.4962 no 2_554
O63 H44 3.2284 no 2_554
O63 H60A 2.5715 no 4_674
O63 H60C 3.4043 no 4_674
O64 H12 3.2571 no 3_475
O64 H13 3.0627 no 3_475
O64 H58B 2.9657 no .
O65 H44 2.6754 no 2_544
O65 H60A 3.1032 no 4_674
O65 H60B 3.1731 no 4_674
O65 H60C 3.5413 no 4_674
O66 H22 3.4637 no .
O66 H53 2.5616 no 3_465
O67 H15 3.3329 no 4_675
O67 H20 3.5467 no 4_675
O67 H30B 3.3018 no 2_555
O67 H30C 3.5035 no 2_555
O67 H34 2.9124 no 4_675
O67 H35 2.9107 no 4_675
O67 H43 2.9415 no 3_565
O68 H28A 2.8513 no .
O68 H42 3.3680 no 3_565
O68 H43 3.1816 no 3_565
C1 H28A 3.5139 no 3_475
C1 H52 2.7797 no 3_475
C2 H52 3.3605 no 3_475
C5 H30B 3.4391 no 2_555
C5 H50 3.5507 no .
C7 H23 3.4035 no 3_575
C9 H58C 3.2521 no 3_565
C10 H58C 3.2078 no 3_565
C11 H58B 3.4516 no 3_565
C11 H58C 3.4927 no 3_565
C12 H34 3.4593 no 1_565
C12 H58A 3.0001 no 3_565
C12 H58B 3.0959 no 3_565
C12 H58C 3.1761 no 3_565
C13 H5 3.5418 no 4_684
C13 H30B 3.1799 no 3_575
C13 H45 3.2652 no 4_674
C13 H58A 3.4636 no 3_565
C14 H5 3.5021 no 4_684
C14 H30A 3.5103 no 3_565
C14 H30C 3.1005 no 3_565
C14 H45 3.3346 no 4_674
C15 H30C 2.8501 no 3_565
C16 H30C 3.2288 no 3_565
C17 H34 3.4916 no .
C18 H34 3.4731 no .
C19 H58A 2.9817 no 1_565
C20 H35 3.3722 no .
C20 H44 3.0200 no 2_554
C20 H58A 2.9620 no 1_565
C20 H60A 3.4770 no 4_674
C21 H12 3.2124 no 3_475
C21 H13 3.4775 no 3_475
C21 H58A 3.0861 no 1_565
C22 H12 2.9898 no 3_475
C22 H58A 3.2439 no 1_565
C22 H58B 3.4793 no .
C23 H7 3.1523 no 3_475
C23 H28C 3.2836 no 3_475
C23 H58A 3.2692 no 1_565
C23 H58C 3.4496 no 1_565
C24 H28C 3.5042 no 3_475
C24 H58A 3.1536 no 1_565
C24 H58C 3.5728 no 1_565
C25 H28A 3.4454 no 3_475
C25 H28C 3.0197 no 3_475
C25 H52 3.3504 no 3_475
C25 H53 3.3513 no 3_475
C26 H28A 3.1702 no 3_475
C26 H28C 3.2200 no 3_475
C26 H52 2.7823 no 3_475
C26 H53 3.4331 no 3_475
C27 H14 3.2502 no 4_685
C27 H52 3.5557 no .
C28 H23 3.0722 no 3_575
C28 H42 2.9900 no 3_575
C28 H52 3.5487 no .
C29 H12 3.3923 no 3_475
C29 H13 2.8588 no 3_475
C29 H60A 3.2394 no 4_674
C30 H5 3.5161 no 2_544
C30 H13 3.3439 no 3_475
C30 H34 3.3754 no 3_465
C30 H45 3.3241 no 2_544
C30 H50 3.0101 no 2_544
C31 H22 2.7710 no 3_565
C32 H22 3.3575 no 3_565
C35 H20 3.4592 no .
C35 H60A 3.4242 no 4_674
C35 H60B 3.2999 no 4_674
C37 H53 3.4256 no 3_465
C39 H28C 3.2615 no 3_475
C40 H28C 3.2704 no 3_475
C41 H4 3.5981 no 1_545
C41 H28A 3.4914 no 3_475
C41 H60C 3.4912 no 3_475
C42 H4 3.4255 no 1_545
C42 H28A 3.2165 no 3_475
C42 H28B 3.0441 no 3_475
C42 H28C 3.3168 no 3_475
C42 H60C 3.5426 no 3_475
C43 H4 3.5862 no 1_545
C43 H20 3.1836 no 2_545
C43 H28B 3.5510 no 3_475
C43 H60C 3.2904 no 3_475
C44 H13 3.4638 no 4_675
C44 H20 3.0878 no 2_545
C44 H60B 3.4545 no 3_475
C44 H60C 2.9070 no 3_475
C45 H13 3.3106 no 4_675
C45 H30A 3.2618 no 2_555
C45 H60C 2.8375 no 3_475
C46 H60C 3.1664 no 3_475
C48 H4 3.5569 no .
C49 H28B 2.9729 no 1_545
C50 H5 3.3912 no .
C50 H28B 2.9572 no 1_545
C50 H30B 3.4605 no 2_555
C51 H28B 3.1511 no 1_545
C51 H42 3.1360 no 3_565
C51 H43 3.4420 no 3_565
C52 H28A 3.4316 no .
C52 H28B 3.3173 no 1_545
C52 H42 2.9513 no 3_565
C53 H7 3.5940 no .
C53 H28B 3.3134 no 1_545
C53 H28C 3.3333 no 1_545
C53 H37 3.1671 no 3_565
C53 H58C 3.3975 no 3_565
C54 H28B 3.1501 no 1_545
C54 H28C 3.4115 no 1_545
C55 H22 3.3266 no 3_565
C55 H23 3.2799 no 3_565
C55 H58C 3.0686 no 3_565
C56 H22 2.7488 no 3_565
C56 H23 3.3644 no 3_565
C56 H58B 3.4006 no 3_565
C56 H58C 3.2193 no 3_565
C58 H12 2.9126 no 3_465
C58 H22 3.5983 no .
C58 H53 3.1683 no 3_465
C59 H42 3.3991 no 3_565
C59 H43 2.8800 no 3_565
C60 H28A 3.3475 no .
C60 H35 2.8832 no 4_675
H4 O63 2.7426 no 2_555
H4 C41 3.5981 no 1_565
H4 C42 3.4255 no 1_565
H4 C43 3.5862 no 1_565
H4 C48 3.5569 no .
H4 H30A 3.3853 no 2_555
H4 H30B 3.5414 no 2_555
H4 H60A 3.5408 no 3_475
H4 H60C 3.3557 no 3_475
H5 O63 3.3959 no 2_555
H5 C13 3.5418 no 4_685
H5 C14 3.5021 no 4_685
H5 C30 3.5161 no 2_555
H5 C50 3.3912 no .
H5 H13 2.9863 no 4_685
H5 H14 2.8910 no 4_685
H5 H30A 3.5569 no 2_555
H5 H30B 2.6784 no 2_555
H5 H50 3.3259 no .
H7 C23 3.1523 no 3_575
H7 C53 3.5940 no .
H7 H23 2.4968 no 3_575
H7 H58C 3.1571 no 3_565
H12 O64 3.2571 no 3_575
H12 C21 3.2124 no 3_575
H12 C22 2.9898 no 3_575
H12 C29 3.3923 no 3_575
H12 C58 2.9126 no 3_565
H12 H22 2.8865 no 3_575
H12 H58A 2.5260 no 3_565
H12 H58B 3.0280 no 3_565
H12 H58C 2.7098 no 3_565
H13 O63 2.9140 no 3_575
H13 O64 3.0627 no 3_575
H13 C21 3.4775 no 3_575
H13 C29 2.8588 no 3_575
H13 C30 3.3439 no 3_575
H13 C44 3.4638 no 4_674
H13 C45 3.3106 no 4_674
H13 H5 2.9863 no 4_684
H13 H30B 2.7146 no 3_575
H13 H44 3.2211 no 4_674
H13 H45 2.9205 no 4_674
H13 H58A 3.3755 no 3_565
H14 O61 2.3231 no 4_684
H14 C27 3.2502 no 4_684
H14 H5 2.8910 no 4_684
H14 H30A 3.5034 no 3_565
H14 H30C 3.4096 no 3_565
H14 H45 3.0409 no 4_674
H14 H50 3.1919 no 4_674
H15 O67 3.3329 no 4_674
H15 H30C 3.0178 no 3_565
H15 H43 3.2687 no 2_554
H15 H50 3.1604 no 4_674
H15 H60B 3.4372 no 4_684
H20 O67 3.5467 no 4_674
H20 C35 3.4592 no .
H20 C43 3.1836 no 2_554
H20 C44 3.0878 no 2_554
H20 H35 3.2380 no .
H20 H43 2.6913 no 2_554
H20 H44 2.4955 no 2_554
H20 H58A 3.4268 no 1_565
H20 H60A 2.8762 no 4_674
H22 O66 3.4637 no .
H22 C31 2.7710 no 3_465
H22 C32 3.3575 no 3_465
H22 C55 3.3266 no 3_465
H22 C56 2.7488 no 3_465
H22 C58 3.5983 no .
H22 H12 2.8865 no 3_475
H22 H58B 2.9749 no .
H23 O62 2.4861 no 3_475
H23 C7 3.4035 no 3_475
H23 C28 3.0722 no 3_475
H23 C55 3.2799 no 3_465
H23 C56 3.3644 no 3_465
H23 H7 2.4968 no 3_475
H23 H28C 2.6637 no 3_475
H28A O68 2.8513 no .
H28A C1 3.5139 no 3_575
H28A C25 3.4454 no 3_575
H28A C26 3.1702 no 3_575
H28A C41 3.4914 no 3_575
H28A C42 3.2165 no 3_575
H28A C52 3.4316 no .
H28A C60 3.3475 no .
H28A H42 3.1078 no 3_575
H28A H52 2.8714 no .
H28A H60B 3.3880 no .
H28A H60C 3.1658 no .
H28B C42 3.0441 no 3_575
H28B C43 3.5510 no 3_575
H28B C49 2.9729 no 1_565
H28B C50 2.9572 no 1_565
H28B C51 3.1511 no 1_565
H28B C52 3.3173 no 1_565
H28B C53 3.3134 no 1_565
H28B C54 3.1501 no 1_565
H28B H42 2.5690 no 3_575
H28B H43 3.5087 no 3_575
H28B H50 3.3873 no 1_565
H28C C23 3.2836 no 3_575
H28C C24 3.5042 no 3_575
H28C C25 3.0197 no 3_575
H28C C26 3.2200 no 3_575
H28C C39 3.2615 no 3_575
H28C C40 3.2704 no 3_575
H28C C42 3.3168 no 3_575
H28C C53 3.3333 no 1_565
H28C C54 3.4115 no 1_565
H28C H23 2.6637 no 3_575
H28C H37 3.1411 no 3_575
H28C H42 2.8094 no 3_575
H28C H53 3.5371 no 1_565
H30A C14 3.5103 no 3_465
H30A C45 3.2618 no 2_544
H30A H4 3.3853 no 2_544
H30A H5 3.5569 no 2_544
H30A H14 3.5034 no 3_465
H30A H45 2.3928 no 2_544
H30A H50 2.8604 no 2_544
H30B O67 3.3018 no 2_544
H30B C5 3.4391 no 2_544
H30B C13 3.1799 no 3_475
H30B C50 3.4605 no 2_544
H30B H4 3.5414 no 2_544
H30B H5 2.6784 no 2_544
H30B H13 2.7146 no 3_475
H30B H34 3.1642 no 3_465
H30B H50 2.7064 no 2_544
H30C O67 3.5035 no 2_544
H30C C14 3.1005 no 3_465
H30C C15 2.8501 no 3_465
H30C C16 3.2288 no 3_465
H30C H14 3.4096 no 3_465
H30C H15 3.0178 no 3_465
H30C H34 2.8950 no 3_465
H30C H45 3.5767 no 2_544
H30C H50 2.9531 no 2_544
H30C H58B 3.5007 no .
H34 O67 2.9124 no 4_674
H34 C12 3.4593 no 1_545
H34 C17 3.4916 no .
H34 C18 3.4731 no .
H34 C30 3.3754 no 3_565
H34 H30B 3.1642 no 3_565
H34 H30C 2.8950 no 3_565
H35 O67 2.9107 no 4_674
H35 C20 3.3722 no .
H35 C60 2.8832 no 4_674
H35 H20 3.2380 no .
H35 H60A 2.5542 no 4_674
H35 H60B 2.3609 no 4_674
H37 C53 3.1671 no 3_465
H37 H28C 3.1411 no 3_475
H37 H53 2.5121 no 3_465
H42 O68 3.3680 no 3_465
H42 C28 2.9900 no 3_475
H42 C51 3.1360 no 3_465
H42 C52 2.9513 no 3_465
H42 C59 3.3991 no 3_465
H42 H28A 3.1078 no 3_475
H42 H28B 2.5690 no 3_475
H42 H28C 2.8094 no 3_475
H42 H52 2.8722 no 3_465
H43 O63 3.4962 no 2_545
H43 O67 2.9415 no 3_465
H43 O68 3.1816 no 3_465
H43 C51 3.4420 no 3_465
H43 C59 2.8800 no 3_465
H43 H15 3.2687 no 2_545
H43 H20 2.6913 no 2_545
H43 H28B 3.5087 no 3_475
H43 H60A 3.1231 no 3_465
H44 O63 3.2284 no 2_545
H44 O65 2.6754 no 2_555
H44 C20 3.0200 no 2_545
H44 H13 3.2211 no 4_675
H44 H20 2.4955 no 2_545
H44 H58A 3.1467 no 2_555
H44 H60B 3.5019 no 3_475
H44 H60C 3.2599 no 3_475
H45 C13 3.2652 no 4_675
H45 C14 3.3346 no 4_675
H45 C30 3.3241 no 2_555
H45 H13 2.9205 no 4_675
H45 H14 3.0409 no 4_675
H45 H30A 2.3928 no 2_555
H45 H30C 3.5767 no 2_555
H45 H60C 3.1679 no 3_475
H50 C5 3.5507 no .
H50 C30 3.0101 no 2_555
H50 H5 3.3259 no .
H50 H14 3.1919 no 4_675
H50 H15 3.1604 no 4_675
H50 H28B 3.3873 no 1_545
H50 H30A 2.8604 no 2_555
H50 H30B 2.7064 no 2_555
H50 H30C 2.9531 no 2_555
H52 O62 3.4151 no .
H52 C1 2.7797 no 3_575
H52 C2 3.3605 no 3_575
H52 C25 3.3504 no 3_575
H52 C26 2.7823 no 3_575
H52 C27 3.5557 no .
H52 C28 3.5487 no .
H52 H28A 2.8714 no .
H52 H42 2.8722 no 3_565
H53 O66 2.5616 no 3_565
H53 C25 3.3513 no 3_575
H53 C26 3.4331 no 3_575
H53 C37 3.4256 no 3_565
H53 C58 3.1683 no 3_565
H53 H28C 3.5371 no 1_545
H53 H37 2.5121 no 3_565
H53 H58C 2.7567 no 3_565
H58A C12 3.0001 no 3_465
H58A C13 3.4636 no 3_465
H58A C19 2.9817 no 1_545
H58A C20 2.9620 no 1_545
H58A C21 3.0861 no 1_545
H58A C22 3.2439 no 1_545
H58A C23 3.2692 no 1_545
H58A C24 3.1536 no 1_545
H58A H12 2.5260 no 3_465
H58A H13 3.3755 no 3_465
H58A H20 3.4268 no 1_545
H58A H44 3.1467 no 2_544
H58B O64 2.9657 no .
H58B C11 3.4516 no 3_465
H58B C12 3.0959 no 3_465
H58B C22 3.4793 no .
H58B C56 3.4006 no 3_465
H58B H12 3.0280 no 3_465
H58B H22 2.9749 no .
H58B H30C 3.5007 no .
H58C C9 3.2521 no 3_465
H58C C10 3.2078 no 3_465
H58C C11 3.4927 no 3_465
H58C C12 3.1761 no 3_465
H58C C23 3.4496 no 1_545
H58C C24 3.5728 no 1_545
H58C C53 3.3975 no 3_465
H58C C55 3.0686 no 3_465
H58C C56 3.2193 no 3_465
H58C H7 3.1571 no 3_465
H58C H12 2.7098 no 3_465
H58C H53 2.7567 no 3_465
H60A O63 2.5715 no 4_675
H60A O65 3.1032 no 4_675
H60A C20 3.4770 no 4_675
H60A C29 3.2394 no 4_675
H60A C35 3.4242 no 4_675
H60A H4 3.5408 no 3_575
H60A H20 2.8762 no 4_675
H60A H35 2.5542 no 4_675
H60A H43 3.1231 no 3_565
H60B O61 3.3265 no .
H60B O65 3.1731 no 4_675
H60B C35 3.2999 no 4_675
H60B C44 3.4545 no 3_575
H60B H15 3.4372 no 4_685
H60B H28A 3.3880 no .
H60B H35 2.3609 no 4_675
H60B H44 3.5019 no 3_575
H60C O63 3.4043 no 4_675
H60C O65 3.5413 no 4_675
H60C C41 3.4912 no 3_575
H60C C42 3.5426 no 3_575
H60C C43 3.2904 no 3_575
H60C C44 2.9070 no 3_575
H60C C45 2.8375 no 3_575
H60C C46 3.1664 no 3_575
H60C H4 3.3557 no 3_575
H60C H28A 3.1658 no .
H60C H44 3.2599 no 3_575
H60C H45 3.1679 no 3_575

loop_
_geom_torsion_atom_site_label_1
_geom_torsion_atom_site_label_2
_geom_torsion_atom_site_label_3
_geom_torsion_atom_site_label_4
_geom_torsion
_geom_torsion_publ_flag
C28 O62 C27 O61 0.6(14) no
C28 O62 C27 C6 -177.9(8) no
C30 O64 C29 O63 0.4(14) no
C30 O64 C29 C21 176.9(8) no
C58 O66 C57 O65 0.3(14) no
C58 O66 C57 C36 177.0(8) no
C60 O68 C59 O67 -6.0(15) no
C60 O68 C59 C51 174.8(8) no
C2 C3 C4 C5 -179.7(9) no
C2 C3 C8 C7 178.6(9) no
C2 C3 C8 C9 -1.1(15) no
C4 C3 C8 C7 0.8(15) no
C4 C3 C8 C9 -178.8(9) no
C8 C3 C4 C5 -2.1(15) no
C3 C4 C5 C6 1.8(15) no
C4 C5 C6 C7 -0.2(15) no
C4 C5 C6 C27 -179.0(9) no
C5 C6 C7 C8 -1.1(15) no
C5 C6 C27 O61 4.4(16) no
C5 C6 C27 O62 -177.2(9) no
C7 C6 C27 O61 -174.5(10) no
C7 C6 C27 O62 3.9(15) no
C27 C6 C7 C8 177.7(9) no
C6 C7 C8 C3 0.7(15) no
C6 C7 C8 C9 -179.6(9) no
C10 C11 C12 C13 178.3(8) no
C10 C11 C16 C15 -178.5(9) no
C10 C11 C16 C17 0.4(16) no
C12 C11 C16 C15 3.3(14) no
C12 C11 C16 C17 -177.8(9) no
C16 C11 C12 C13 -3.3(15) no
C11 C12 C13 C14 1.7(16) no
C12 C13 C14 C15 -0.1(16) no
C13 C14 C15 C16 0.2(17) no
C14 C15 C16 C11 -1.8(15) no
C14 C15 C16 C17 179.2(9) no
C18 C19 C20 C21 -179.4(9) no
C18 C19 C24 C23 179.0(9) no
C18 C19 C24 C25 -0.2(15) no
C20 C19 C24 C23 -2.2(15) no
C20 C19 C24 C25 178.7(9) no
C24 C19 C20 C21 1.7(15) no
C19 C20 C21 C22 -0.8(15) no
C19 C20 C21 C29 178.5(9) no
C20 C21 C22 C23 0.3(15) no
C20 C21 C29 O63 -3.1(16) no
C20 C21 C29 O64 -179.6(9) no
C22 C21 C29 O63 176.2(9) no
C22 C21 C29 O64 -0.3(14) no
C29 C21 C22 C23 -179.0(9) no
C21 C22 C23 C24 -0.8(15) no
C22 C23 C24 C19 1.7(15) no
C22 C23 C24 C25 -179.2(9) no
C32 C33 C34 C35 179.6(9) no
C32 C33 C38 C37 -179.3(9) no
C32 C33 C38 C39 1.0(15) no
C34 C33 C38 C37 -0.7(15) no
C34 C33 C38 C39 179.5(9) no
C38 C33 C34 C35 1.0(16) no
C33 C34 C35 C36 -1.0(16) no
C34 C35 C36 C37 0.7(15) no
C34 C35 C36 C57 178.8(9) no
C35 C36 C37 C38 -0.3(15) no
C35 C36 C57 O65 -1.0(16) no
C35 C36 C57 O66 -177.7(9) no
C37 C36 C57 O65 177.1(10) no
C37 C36 C57 O66 0.3(15) no
C57 C36 C37 C38 -178.4(9) no
C36 C37 C38 C33 0.4(15) no
C36 C37 C38 C39 -179.9(9) no
C40 C41 C42 C43 -179.4(8) no
C40 C41 C46 C45 179.1(9) no
C40 C41 C46 C47 -2.2(17) no
C42 C41 C46 C45 -1.8(14) no
C42 C41 C46 C47 177.0(9) no
C46 C41 C42 C43 1.3(15) no
C41 C42 C43 C44 0.3(16) no
C42 C43 C44 C45 -1.5(16) no
C43 C44 C45 C46 1.1(16) no
C44 C45 C46 C41 0.6(14) no
C44 C45 C46 C47 -178.2(9) no
C48 C49 C50 C51 -177.7(9) no
C48 C49 C54 C53 178.9(9) no
C48 C49 C54 C55 0.7(14) no
C50 C49 C54 C53 0.2(14) no
C50 C49 C54 C55 -177.9(8) no
C54 C49 C50 C51 0.9(14) no
C49 C50 C51 C52 -1.4(14) no
C49 C50 C51 C59 176.1(8) no
C50 C51 C52 C53 0.7(15) no
C50 C51 C59 O67 5.0(16) no
C50 C51 C59 O68 -175.9(8) no
C52 C51 C59 O67 -177.6(10) no
C52 C51 C59 O68 1.5(14) no
C59 C51 C52 C53 -176.7(9) no
C51 C52 C53 C54 0.4(15) no
C52 C53 C54 C49 -0.9(15) no
C52 C53 C54 C55 177.2(9) no
